data_4506015
loop_
_publ_author_name
'Gai, Yan-Li'
'Jiang, Fei-Long'
'Xiong, Ke-Cai'
'Chen, Lian'
'Yuan, Da-Qiang'
'Zhang, Lin-Jie'
'Zhou, Kang'
'Hong, Mao-Chun'

_publ_section_title
;
 Temperature-Dependent in Situ Reduction of 4,4&#x2032;-Azobispyridine via
 Solvothermal Reaction
;
_journal_issue 4
_journal_name_full 'Crystal Growth &amp; Design'
_journal_page_first 2079
_journal_paper_doi 10.1021/cg3000813
_journal_volume 12
_journal_year 2012
_chemical_formula_sum 'C24 H19 Mn N4 O5.5'
_chemical_formula_weight 506.37
_chemical_name_systematic
; 
 ? 
;
_space_group_IT_number 5
_symmetry_cell_setting monoclinic
_symmetry_space_group_name_Hall 'C 2y'
_symmetry_space_group_name_H-M 'C 1 2 1'
_atom_sites_solution_hydrogens geom
_atom_sites_solution_primary direct
_atom_sites_solution_secondary difmap
_audit_creation_method SHELXL-97
_cell_angle_alpha 90.00
_cell_angle_beta 110.910(6)
_cell_angle_gamma 90.00
_cell_formula_units_Z 4
_cell_length_a 16.185(7)
_cell_length_b 13.588(5)
_cell_length_c 11.010(4)
_cell_measurement_reflns_used 2867
_cell_measurement_temperature 113(2)
_cell_measurement_theta_max 27.5126
_cell_measurement_theta_min 2.4656
_cell_volume 2261.9(15)
_computing_cell_refinement 'CrystalClear (Rigaku Inc., 2008)'
_computing_data_collection 'CrystalClear (Rigaku Inc., 2008)'
_computing_data_reduction 'CrystalClear (Rigaku Inc., 2008)'
_computing_structure_refinement 'SHELXL-97 (Sheldrick, 1997)'
_computing_structure_solution 'SHELXS-97 (Sheldrick, 1990)'
_diffrn_ambient_temperature 293(2)
_diffrn_detector_area_resol_mean 28.5714
_diffrn_measured_fraction_theta_full 0.993
_diffrn_measured_fraction_theta_max 0.993
_diffrn_measurement_device_type Saturn70_(4x4_bin_mode)
_diffrn_measurement_method CCD_Profile_fitting
_diffrn_radiation_monochromator graphite
_diffrn_radiation_source 'fine-focus sealed tube'
_diffrn_radiation_type MoK\a
_diffrn_radiation_wavelength 0.71073
_diffrn_reflns_av_R_equivalents 0.0292
_diffrn_reflns_av_sigmaI/netI 0.0523
_diffrn_reflns_limit_h_max 20
_diffrn_reflns_limit_h_min -20
_diffrn_reflns_limit_k_max 17
_diffrn_reflns_limit_k_min -17
_diffrn_reflns_limit_l_max 14
_diffrn_reflns_limit_l_min -14
_diffrn_reflns_number 8974
_diffrn_reflns_theta_full 27.47
_diffrn_reflns_theta_max 27.47
_diffrn_reflns_theta_min 3.59
_exptl_absorpt_coefficient_mu 0.628
_exptl_absorpt_correction_T_max 0.9398
_exptl_absorpt_correction_T_min 0.8846
_exptl_absorpt_correction_type multi-scan
_exptl_crystal_colour cuboid
_exptl_crystal_density_diffrn 1.431
_exptl_crystal_density_method 'not measured'
_exptl_crystal_description orange
_exptl_crystal_F_000 964
_exptl_crystal_size_max 0.20
_exptl_crystal_size_mid 0.10
_exptl_crystal_size_min 0.10
_refine_diff_density_max 0.349
_refine_diff_density_min -0.169
_refine_diff_density_rms 0.046
_refine_ls_abs_structure_details 'Flack H D (1983), Acta Cryst. A39, 876-881'
_refine_ls_abs_structure_Flack 0.015(17)
_refine_ls_extinction_method none
_refine_ls_goodness_of_fit_ref 1.016
_refine_ls_hydrogen_treatment condtr
_refine_ls_matrix_type full
_refine_ls_number_parameters 422
_refine_ls_number_reflns 4921
_refine_ls_number_restraints 54
_refine_ls_restrained_S_all 1.023
_refine_ls_R_factor_all 0.0557
_refine_ls_R_factor_gt 0.0420
_refine_ls_shift/su_max 0.003
_refine_ls_shift/su_mean 0.000
_refine_ls_structure_factor_coef Fsqd
_refine_ls_weighting_details 'calc w=1/[\s^2^(Fo^2^)+(0.0479P)^2^+0.0000P] where P=(Fo^2^+2Fc^2^)/3'
_refine_ls_weighting_scheme calc
_refine_ls_wR_factor_gt 0.0886
_refine_ls_wR_factor_ref 0.0953
_reflns_number_gt 3972
_reflns_number_total 4921
_reflns_threshold_expression >2sigma(I)
_cod_data_source_file cg3000813_si_001.cif
_cod_data_source_block complex_5
_cod_depositor_comments
;
The following automatic conversions were performed:

'_exptl_absorpt_correction_type' value 'Multi-scan' changed to
'multi-scan' according to
/home/saulius/struct/CIF-dictionaries/cif_core.dic dictionary named
'cif_core.dic' version 2.4.1 from 2010-06-29.

Automatic conversion script
Id: cif_fix_values 1715 2011-07-08 13:25:40Z adriana 
;
_cod_original_cell_volume 2261.8(15)
_cod_original_sg_symbol_H-M C2
_cod_original_formula_sum 'C24 H19 Mn N4 O5.50'
_cod_database_code 4506015

loop_
_symmetry_equiv_pos_as_xyz
'x, y, z'
'-x, y, -z'
'x+1/2, y+1/2, z'
'-x+1/2, y+1/2, -z'

loop_
_atom_site_label
_atom_site_type_symbol
_atom_site_fract_x
_atom_site_fract_y
_atom_site_fract_z
_atom_site_U_iso_or_equiv
_atom_site_adp_type
_atom_site_occupancy
_atom_site_symmetry_multiplicity
_atom_site_calc_flag
_atom_site_refinement_flags
Mn1 Mn 1.0000 0.94870(4) 0.5000 0.03401(17) Uani 1 2 d S
O1 O 0.87795(13) 0.9501(2) 0.53520(19) 0.0473(5) Uani 1 1 d .
N1 N 1.0000 1.1156(3) 0.5000 0.0390(10) Uani 1 2 d SD
C1 C 0.8076(2) 0.9008(3) 0.5136(3) 0.0489(8) Uani 1 1 d .
Mn2 Mn 1.0000 0.98179(4) 0.0000 0.03569(18) Uani 1 2 d S
O2 O 0.7669(2) 0.8965(3) 0.5894(3) 0.0891(10) Uani 1 1 d .
C2 C 0.7759(2) 0.8419(3) 0.3897(3) 0.0520(8) Uani 1 1 d .
N5 N 1.0000 1.1512(4) 0.0000 0.0510(12) Uani 1 2 d SD
N6 N 0.9959(7) 1.4608(6) 0.0440(10) 0.051(2) Uani 0.50 1 d PD
O3 O 0.94566(12) 0.94686(16) 0.28021(16) 0.0412(5) Uani 1 1 d .
C3 C 0.7695(3) 0.7400(3) 0.3976(4) 0.0670(11) Uani 1 1 d .
H3 H 0.7785 0.7102 0.4794 0.080 Uiso 1 1 calc R
N7 N 1.0204(7) 1.5073(6) -0.0331(11) 0.052(2) Uani 0.50 1 d PD
O4 O 0.89308(14) 0.9945(2) 0.07383(18) 0.0480(6) Uani 1 1 d .
C4 C 0.7502(3) 0.6819(4) 0.2882(5) 0.0800(14) Uani 1 1 d .
H4 H 0.7471 0.6124 0.2953 0.096 Uiso 1 1 calc R
N8 N 1.0000 1.8136(4) 0.0000 0.0555(14) Uani 1 2 d SD
O5 O 0.90526(14) 0.9784(2) -0.19890(18) 0.0563(6) Uani 1 1 d .
C5 C 0.7354(3) 0.7245(4) 0.1688(4) 0.0754(13) Uani 1 1 d .
H5 H 0.7231 0.6847 0.0935 0.090 Uiso 1 1 calc R
O6 O 0.7120(6) 0.9593(8) -0.1597(9) 0.145(3) Uiso 0.50 1 d P
C6 C 0.7386(2) 0.8258(3) 0.1595(3) 0.0608(10) Uani 1 1 d .
H6 H 0.7263 0.8551 0.0766 0.073 Uiso 1 1 calc R
C7 C 0.7596(2) 0.8863(3) 0.2695(3) 0.0465(8) Uani 1 1 d .
C8 C 0.75765(19) 0.9949(3) 0.2559(3) 0.0448(8) Uani 1 1 d .
C9 C 0.6943(2) 1.0502(3) 0.2859(3) 0.0616(8) Uani 1 1 d U
H9 H 0.6541 1.0180 0.3178 0.074 Uiso 1 1 calc R
C10 C 0.6898(3) 1.1511(3) 0.2695(3) 0.0654(9) Uani 1 1 d U
H10 H 0.6471 1.1876 0.2915 0.078 Uiso 1 1 calc R
C11 C 0.7469(3) 1.1996(3) 0.2214(4) 0.0664(12) Uani 1 1 d .
H11 H 0.7433 1.2689 0.2097 0.080 Uiso 1 1 calc R
C12 C 0.8089(2) 1.1460(3) 0.1906(3) 0.0540(8) Uani 1 1 d .
H12 H 0.8480 1.1786 0.1569 0.065 Uiso 1 1 calc R
C13 C 0.81481(19) 1.0443(2) 0.2084(3) 0.0403(7) Uani 1 1 d .
C14 C 0.88990(17) 0.9908(2) 0.1863(2) 0.0350(6) Uani 1 1 d .
C15 C 0.9378(11) 1.1756(12) 0.5067(6) 0.053(5) Uani 0.50 1 d PD
H15 H 0.8880 1.1459 0.5204 0.063 Uiso 0.50 1 d PR
C16 C 0.9357(10) 1.2754(11) 0.4949(9) 0.043(3) Uani 0.50 1 d PD
H16 H 0.8876 1.3146 0.5000 0.052 Uiso 0.50 1 d PR
C17 C 1.0058(9) 1.3197(5) 0.4738(9) 0.037(2) Uani 0.50 1 d PD
N3 N 0.9871(8) 1.4741(7) 0.5383(11) 0.053(2) Uani 0.50 1 d P
N2 N 1.0117(7) 1.4260(5) 0.4631(10) 0.048(2) Uani 0.50 1 d P
C18 C 1.0730(11) 1.2618(11) 0.4649(10) 0.052(3) Uani 0.50 1 d PD
H18 H 1.1226 1.2913 0.4503 0.063 Uiso 0.50 1 d PR
C19 C 1.0698(10) 1.1605(12) 0.4793(7) 0.042(4) Uani 0.50 1 d PD
H19 H 1.1177 1.1205 0.4756 0.050 Uiso 0.50 1 d PR
C32 C 0.9414(10) 1.7648(11) 0.0373(8) 0.058(7) Uani 0.50 1 d PD
H32 H 0.8987 1.7955 0.0673 0.069 Uiso 0.50 1 d PR
C31 C 0.9532(8) 1.6613(12) 0.0268(12) 0.064(5) Uani 0.50 1 d PD
H31 H 0.9145 1.6199 0.0530 0.077 Uiso 0.50 1 d PR
C30 C 1.0120(11) 1.6115(7) -0.0164(14) 0.053(6) Uani 0.50 1 d PD
C34 C 1.0561(11) 1.7603(14) -0.0412(9) 0.088(10) Uani 0.50 1 d PD
H34 H 1.0954 1.8015 -0.0665 0.106 Uiso 0.50 1 d PR
C33 C 1.0704(9) 1.6618(10) -0.0549(11) 0.049(3) Uani 0.50 1 d PD
H33 H 1.1134 1.6336 -0.0864 0.059 Uiso 0.50 1 d PR
N4 N 1.0000 1.7807(3) 0.5000 0.0438(11) Uani 1 2 d SD
C22 C 0.9876(6) 1.7265(14) 0.3966(18) 0.081(7) Uani 0.50 1 d PD
H22 H 0.9841 1.7575 0.3165 0.097 Uiso 0.50 1 d PR
C27 C 0.9978(7) 1.3552(6) 0.0294(7) 0.039(3) Uani 0.50 1 d PD
C25 C 0.9891(4) 1.2093(12) -0.1018(18) 0.062(6) Uani 0.50 1 d PD
H25 H 0.9827 1.1818 -0.1850 0.074 Uiso 0.50 1 d PR
C26 C 0.9896(6) 1.3100(9) -0.0842(9) 0.049(3) Uani 0.50 1 d PD
H26 H 0.9834 1.3510 -0.1579 0.059 Uiso 0.50 1 d PR
C29 C 1.0090(4) 1.1969(12) 0.1154(18) 0.065(6) Uani 0.50 1 d PDU
H29 H 1.0156 1.1546 0.1880 0.078 Uiso 0.50 1 d PR
C28 C 1.0085(6) 1.2982(9) 0.1366(8) 0.048(3) Uani 0.50 1 d PD
H28 H 1.0145 1.3256 0.2197 0.058 Uiso 0.50 1 d PR
C21 C 0.9825(7) 1.6245(13) 0.4069(12) 0.070(5) Uani 0.50 1 d PDU
H21 H 0.9746 1.5846 0.3316 0.084 Uiso 0.50 1 d PR
C20 C 0.9881(8) 1.5773(6) 0.5143(17) 0.042(3) Uani 0.50 1 d PD
C24 C 1.0005(6) 1.6288(10) 0.6259(10) 0.043(3) Uani 0.50 1 d PD
H24 H 1.0042 1.5976 0.7060 0.051 Uiso 0.50 1 d PR
C23 C 1.0059(4) 1.7335(11) 0.6107(14) 0.050(4) Uani 0.50 1 d PD
H23 H 1.0135 1.7746 0.6849 0.060 Uiso 0.50 1 d PR

loop_
_atom_site_aniso_label
_atom_site_aniso_U_11
_atom_site_aniso_U_22
_atom_site_aniso_U_33
_atom_site_aniso_U_23
_atom_site_aniso_U_13
_atom_site_aniso_U_12
Mn1 0.0430(3) 0.0239(3) 0.0378(3) 0.000 0.0177(3) 0.000
O1 0.0413(10) 0.0520(14) 0.0491(11) -0.0111(12) 0.0167(9) -0.0165(12)
N1 0.039(2) 0.022(2) 0.051(2) 0.000 0.010(2) 0.000
C1 0.0559(19) 0.057(2) 0.0348(14) 0.0005(14) 0.0177(14) -0.0180(16)
Mn2 0.0503(4) 0.0266(4) 0.0335(3) 0.000 0.0190(3) 0.000
O2 0.098(2) 0.127(3) 0.0608(15) -0.0226(16) 0.0503(16) -0.061(2)
C2 0.0462(18) 0.064(2) 0.0443(17) -0.0089(16) 0.0142(15) -0.0287(16)
N5 0.048(3) 0.035(3) 0.068(3) 0.000 0.019(3) 0.000
N6 0.066(5) 0.032(4) 0.056(4) -0.004(5) 0.025(4) 0.000(5)
O3 0.0445(10) 0.0438(11) 0.0350(9) 0.0039(9) 0.0137(9) 0.0072(11)
C3 0.074(3) 0.063(2) 0.061(2) -0.0061(19) 0.020(2) -0.035(2)
N7 0.063(5) 0.031(5) 0.060(5) 0.002(5) 0.021(4) -0.003(4)
O4 0.0528(12) 0.0598(17) 0.0376(10) 0.0048(11) 0.0236(9) 0.0051(12)
C4 0.089(3) 0.067(3) 0.077(3) -0.019(2) 0.021(3) -0.040(3)
N8 0.078(4) 0.034(3) 0.048(3) 0.000 0.013(3) 0.000
O5 0.0556(12) 0.0694(16) 0.0392(10) -0.0009(11) 0.0112(9) -0.0010(13)
C5 0.080(3) 0.079(3) 0.061(3) -0.029(2) 0.017(2) -0.032(3)
C6 0.057(2) 0.082(3) 0.0416(18) -0.0130(18) 0.0151(17) -0.016(2)
C7 0.0338(16) 0.067(2) 0.0403(16) -0.0066(15) 0.0147(14) -0.0119(15)
C8 0.0373(16) 0.066(2) 0.0290(13) -0.0026(15) 0.0090(12) 0.0004(16)
C9 0.0466(15) 0.096(2) 0.0430(14) -0.0032(17) 0.0167(13) 0.0098(17)
C10 0.0500(16) 0.094(2) 0.0501(15) -0.0078(17) 0.0155(14) 0.0188(18)
C11 0.069(2) 0.065(3) 0.055(3) 0.001(2) 0.010(2) 0.025(2)
C12 0.057(2) 0.053(2) 0.0519(19) 0.0053(16) 0.0193(17) 0.0111(17)
C13 0.0397(16) 0.0493(18) 0.0302(13) 0.0015(12) 0.0102(13) 0.0049(14)
C14 0.0380(14) 0.0308(13) 0.0373(13) -0.0011(12) 0.0149(12) -0.0067(12)
C15 0.047(7) 0.038(10) 0.076(7) -0.007(5) 0.024(6) -0.018(5)
C16 0.051(6) 0.025(5) 0.059(6) 0.004(4) 0.024(5) 0.005(4)
C17 0.051(5) 0.021(3) 0.044(7) -0.003(3) 0.023(5) -0.003(4)
N3 0.078(6) 0.023(3) 0.066(5) -0.008(5) 0.037(4) -0.004(6)
N2 0.060(5) 0.028(4) 0.058(5) 0.009(5) 0.023(4) 0.006(5)
C18 0.061(6) 0.024(6) 0.079(8) 0.000(6) 0.034(7) -0.004(4)
C19 0.039(6) 0.007(4) 0.088(8) 0.001(4) 0.032(6) -0.003(4)
C32 0.081(15) 0.027(9) 0.044(9) 0.017(7) -0.003(9) -0.022(9)
C31 0.069(11) 0.057(9) 0.068(7) 0.010(7) 0.027(6) -0.031(8)
C30 0.069(12) 0.032(5) 0.046(8) -0.001(6) 0.005(7) -0.002(6)
C34 0.10(2) 0.068(17) 0.089(16) 0.020(11) 0.020(14) -0.001(13)
C33 0.057(7) 0.031(5) 0.053(5) -0.013(4) 0.012(5) 0.018(5)
N4 0.063(3) 0.020(2) 0.045(2) 0.000 0.015(2) 0.000
C22 0.119(15) 0.047(11) 0.072(12) 0.026(8) 0.028(11) 0.005(9)
C27 0.054(4) 0.023(4) 0.038(8) 0.002(3) 0.014(6) 0.007(4)
C25 0.061(10) 0.052(11) 0.069(8) 0.000(7) 0.019(7) -0.016(7)
C26 0.067(6) 0.040(6) 0.037(6) 0.000(6) 0.015(6) -0.001(5)
C29 0.079(11) 0.020(5) 0.100(13) -0.027(7) 0.036(9) -0.028(6)
C28 0.071(6) 0.034(5) 0.039(5) -0.003(5) 0.019(5) 0.003(4)
C21 0.129(11) 0.043(8) 0.052(7) -0.027(6) 0.048(7) 0.011(8)
C20 0.027(7) 0.032(4) 0.073(9) -0.001(5) 0.025(5) 0.002(3)
C24 0.067(5) 0.026(4) 0.038(5) 0.007(5) 0.022(4) -0.010(4)
C23 0.070(9) 0.025(7) 0.046(7) 0.017(6) 0.009(6) -0.018(6)

loop_
_atom_type_symbol
_atom_type_description
_atom_type_scat_dispersion_real
_atom_type_scat_dispersion_imag
_atom_type_scat_source
C C 0.0033 0.0016 'International Tables Vol C Tables 4.2.6.8 and 6.1.1.4'
H H 0.0000 0.0000 'International Tables Vol C Tables 4.2.6.8 and 6.1.1.4'
N N 0.0061 0.0033 'International Tables Vol C Tables 4.2.6.8 and 6.1.1.4'
O O 0.0106 0.0060 'International Tables Vol C Tables 4.2.6.8 and 6.1.1.4'
Mn Mn 0.3368 0.7283 'International Tables Vol C Tables 4.2.6.8 and 6.1.1.4'

loop_
_geom_angle_atom_site_label_1
_geom_angle_atom_site_label_2
_geom_angle_atom_site_label_3
_geom_angle
_geom_angle_site_symmetry_1
_geom_angle_site_symmetry_3
O1 Mn1 O1 179.00(15) . 2_756
O1 Mn1 O3 99.32(7) . .
O1 Mn1 O3 80.69(7) 2_756 .
O1 Mn1 O3 80.69(7) . 2_756
O1 Mn1 O3 99.32(7) 2_756 2_756
O3 Mn1 O3 178.73(12) . 2_756
O1 Mn1 N1 89.50(8) . .
O1 Mn1 N1 89.50(8) 2_756 .
O3 Mn1 N1 90.63(6) . .
O3 Mn1 N1 90.63(6) 2_756 .
O1 Mn1 N4 90.50(8) . 1_545
O1 Mn1 N4 90.50(8) 2_756 1_545
O3 Mn1 N4 89.37(6) . 1_545
O3 Mn1 N4 89.37(6) 2_756 1_545
N1 Mn1 N4 180.000(1) . 1_545
C1 O1 Mn1 141.7(2) . .
C15 N1 C15 103.6(18) . 2_756
C15 N1 C19 12.9(15) . 2_756
C15 N1 C19 115.2(7) 2_756 2_756
C15 N1 C19 115.2(7) . .
C15 N1 C19 12.9(15) 2_756 .
C19 N1 C19 127.3(17) 2_756 .
C15 N1 Mn1 128.2(9) . .
C15 N1 Mn1 128.2(9) 2_756 .
C19 N1 Mn1 116.4(8) 2_756 .
C19 N1 Mn1 116.4(8) . .
O2 C1 O1 123.9(3) . .
O2 C1 C2 119.7(3) . .
O1 C1 C2 116.3(3) . .
O4 Mn2 O4 170.82(15) 2_755 .
O4 Mn2 O5 89.68(8) 2_755 .
O4 Mn2 O5 90.51(8) . .
O4 Mn2 O5 90.51(8) 2_755 2_755
O4 Mn2 O5 89.68(8) . 2_755
O5 Mn2 O5 177.56(15) . 2_755
O4 Mn2 N8 94.59(7) 2_755 1_545
O4 Mn2 N8 94.59(7) . 1_545
O5 Mn2 N8 88.78(7) . 1_545
O5 Mn2 N8 88.78(7) 2_755 1_545
O4 Mn2 N5 85.41(7) 2_755 .
O4 Mn2 N5 85.41(7) . .
O5 Mn2 N5 91.22(7) . .
O5 Mn2 N5 91.22(7) 2_755 .
N8 Mn2 N5 180.000(1) 1_545 .
C7 C2 C3 119.8(3) . .
C7 C2 C1 121.3(3) . .
C3 C2 C1 118.8(3) . .
C25 N5 C25 107.2(18) 2_755 .
C25 N5 C29 9.8(16) 2_755 .
C25 N5 C29 116.7(7) . .
C25 N5 C29 116.7(7) 2_755 2_755
C25 N5 C29 9.8(16) . 2_755
C29 N5 C29 126.2(18) . 2_755
C25 N5 Mn2 126.4(9) 2_755 .
C25 N5 Mn2 126.4(9) . .
C29 N5 Mn2 116.9(9) . .
C29 N5 Mn2 116.9(9) 2_755 .
N7 N6 N6 90.3(18) 2_755 2_755
N7 N6 N7 66.5(17) 2_755 .
N6 N6 N7 33.4(4) 2_755 .
N7 N6 C27 158(2) 2_755 .
N6 N6 C27 83.1(5) 2_755 .
N7 N6 C27 114.0(6) . .
N7 N6 C27 143(2) 2_755 2_755
N6 N6 C27 59.3(4) 2_755 2_755
N7 N6 C27 90.9(5) . 2_755
C27 N6 C27 23.8(5) . 2_755
C14 O3 Mn1 140.14(18) . .
C4 C3 C2 120.9(4) . .
C4 C3 H3 119.6 . .
C2 C3 H3 119.6 . .
N6 N7 N7 80.6(16) 2_755 2_755
N6 N7 N6 56.3(17) 2_755 .
N7 N7 N6 32.9(4) 2_755 .
N6 N7 C30 153(2) 2_755 .
N7 N7 C30 79.4(7) 2_755 .
N6 N7 C30 110.4(8) . .
N6 N7 C30 134.5(19) 2_755 2_755
N7 N7 C30 58.1(5) 2_755 2_755
N6 N7 C30 89.6(6) . 2_755
C30 N7 C30 21.4(8) . 2_755
C14 O4 Mn2 133.22(19) . .
C5 C4 C3 120.0(5) . .
C5 C4 H4 120.0 . .
C3 C4 H4 120.0 . .
C32 N8 C32 120.5(17) . 2_755
C32 N8 C34 3.2(14) . 2_755
C32 N8 C34 118.0(7) 2_755 2_755
C32 N8 C34 118.0(7) . .
C32 N8 C34 3.2(14) 2_755 .
C34 N8 C34 116(2) 2_755 .
C32 N8 Mn2 119.7(9) . 1_565
C32 N8 Mn2 119.7(9) 2_755 1_565
C34 N8 Mn2 122.2(10) 2_755 1_565
C34 N8 Mn2 122.2(10) . 1_565
C4 C5 C6 119.4(5) . .
C4 C5 H5 120.3 . .
C6 C5 H5 120.3 . .
C5 C6 C7 121.6(4) . .
C5 C6 H6 119.2 . .
C7 C6 H6 119.2 . .
C2 C7 C6 118.3(3) . .
C2 C7 C8 121.2(3) . .
C6 C7 C8 120.4(3) . .
C13 C8 C9 118.1(3) . .
C13 C8 C7 121.8(3) . .
C9 C8 C7 120.1(3) . .
C10 C9 C8 120.7(4) . .
C10 C9 H9 119.6 . .
C8 C9 H9 119.6 . .
C9 C10 C11 120.7(4) . .
C9 C10 H10 119.6 . .
C11 C10 H10 119.6 . .
C12 C11 C10 119.1(4) . .
C12 C11 H11 120.4 . .
C10 C11 H11 120.4 . .
C11 C12 C13 120.6(4) . .
C11 C12 H12 119.7 . .
C13 C12 H12 119.7 . .
C8 C13 C12 120.8(3) . .
C8 C13 C14 120.7(3) . .
C12 C13 C14 118.3(3) . .
O3 C14 O4 124.1(3) . .
O3 C14 C13 118.7(2) . .
O4 C14 C13 117.2(3) . .
C19 C15 C18 113(4) 2_756 2_756
C19 C15 N1 94(4) 2_756 .
C18 C15 N1 141.0(17) 2_756 .
C19 C15 C16 136(5) 2_756 .
C18 C15 C16 23.4(8) 2_756 .
N1 C15 C16 127.2(18) . .
C19 C15 H15 29.8 2_756 .
C18 C15 H15 99.0 2_756 .
N1 C15 H15 116.7 . .
C16 C15 H15 116.1 . .
C18 C16 C17 113(3) 2_756 2_756
C18 C16 C15 66(3) 2_756 .
C17 C16 C15 122.7(17) 2_756 .
C18 C16 C17 139(3) 2_756 .
C17 C16 C17 28.3(7) 2_756 .
C15 C16 C17 117.2(16) . .
C18 C16 C19 58(3) 2_756 2_756
C17 C16 C19 126.3(14) 2_756 2_756
C15 C16 C19 7.8(11) . 2_756
C17 C16 C19 124.0(12) . 2_756
C18 C16 H16 72.0 2_756 .
C17 C16 H16 108.1 2_756 .
C15 C16 H16 122.7 . .
C17 C16 H16 120.1 . .
C19 C16 H16 115.8 2_756 .
C17 C17 C16 102(2) 2_756 2_756
C17 C17 C18 122.5(18) 2_756 .
C16 C17 C18 21.3(7) 2_756 .
C17 C17 C16 49.4(19) 2_756 .
C16 C17 C16 112.9(16) 2_756 .
C18 C17 C16 118.9(7) . .
C17 C17 N2 96.7(5) 2_756 .
C16 C17 N2 120.6(14) 2_756 .
C18 C17 N2 119.1(11) . .
C16 C17 N2 122.0(11) . .
C17 C17 N2 59.9(4) 2_756 2_756
C16 C17 N2 127.9(13) 2_756 2_756
C18 C17 N2 141.4(10) . 2_756
C16 C17 N2 92.0(9) . 2_756
N2 C17 N2 37.0(7) . 2_756
C17 C17 C18 39.5(13) 2_756 2_756
C16 C17 C18 107.2(9) 2_756 2_756
C18 C17 C18 117.2(13) . 2_756
C16 C17 C18 11.2(6) . 2_756
N2 C17 C18 122.2(9) . 2_756
N2 C17 C18 88.5(7) 2_756 2_756
N2 N3 N3 87.7(16) 2_756 2_756
N2 N3 N2 55.5(16) 2_756 .
N3 N3 N2 32.2(3) 2_756 .
N2 N3 C20 167(2) 2_756 .
N3 N3 C20 79.7(6) 2_756 .
N2 N3 C20 111.8(7) . .
N2 N3 C20 147.4(18) 2_756 2_756
N3 N3 C20 60.0(5) 2_756 2_756
N2 N3 C20 92.2(6) . 2_756
C20 N3 C20 20.6(6) . 2_756
N3 N2 N2 92.3(16) 2_756 2_756
N3 N2 N3 60.2(16) 2_756 .
N2 N2 N3 32.2(3) 2_756 .
N3 N2 C17 175(2) 2_756 .
N2 N2 C17 83.2(5) 2_756 .
N3 N2 C17 115.3(6) . .
N3 N2 C17 152.1(19) 2_756 2_756
N2 N2 C17 59.9(4) 2_756 2_756
N3 N2 C17 92.0(5) . 2_756
C17 N2 C17 23.4(5) . 2_756
C16 C18 C15 91(3) 2_756 2_756
C16 C18 C17 46(2) 2_756 .
C15 C18 C17 109.6(14) 2_756 .
C16 C18 C19 102(4) 2_756 .
C15 C18 C19 11.8(14) 2_756 .
C17 C18 C19 119.8(16) . .
C16 C18 C17 30(2) 2_756 2_756
C15 C18 C17 97.7(12) 2_756 2_756
C17 C18 C17 18.0(6) . 2_756
C19 C18 C17 109.0(14) . 2_756
C16 C18 H18 118.0 2_756 .
C15 C18 H18 129.6 2_756 .
C17 C18 H18 120.2 . .
C19 C18 H18 120.0 . .
C17 C18 H18 128.3 2_756 .
C15 C19 N1 73(5) 2_756 .
C15 C19 C18 55(4) 2_756 .
N1 C19 C18 121.7(17) . .
C15 C19 C16 37(4) 2_756 2_756
N1 C19 C16 107.7(12) . 2_756
C18 C19 C16 19.4(9) . 2_756
C15 C19 H19 150.8 2_756 .
N1 C19 H19 118.8 . .
C18 C19 H19 119.5 . .
C16 C19 H19 131.2 2_756 .
C34 C32 N8 106(10) 2_755 .
C34 C32 C31 38(10) 2_755 .
N8 C32 C31 109.4(15) . .
C34 C32 C33 39(10) 2_755 2_755
N8 C32 C33 131.9(18) . 2_755
C31 C32 C33 23.0(7) . 2_755
C34 C32 H32 116.5 2_755 .
N8 C32 H32 124.6 . .
C31 C32 H32 126.0 . .
C33 C32 H32 103.3 2_755 .
C33 C31 C30 130(3) 2_755 2_755
C33 C31 C34 79(3) 2_755 2_755
C30 C31 C34 147.3(18) 2_755 2_755
C33 C31 C30 150(3) 2_755 .
C30 C31 C30 20.6(9) 2_755 .
C34 C31 C30 129.7(13) 2_755 .
C33 C31 C32 79(3) 2_755 .
C30 C31 C32 147.7(17) 2_755 .
C34 C31 C32 2.0(5) 2_755 .
C30 C31 C32 129.6(14) . .
C33 C31 C31 167(3) 2_755 2_755
C30 C31 C31 48.3(11) 2_755 2_755
C34 C31 C31 100.2(9) 2_755 2_755
C30 C31 C31 29.5(9) . 2_755
C32 C31 C31 100.3(8) . 2_755
C33 C31 H31 37.7 2_755 .
C30 C31 H31 95.8 2_755 .
C34 C31 H31 115.5 2_755 .
C30 C31 H31 114.8 . .
C32 C31 H31 115.6 . .
C31 C31 H31 144.1 2_755 .
C30 C30 C31 128.1(18) 2_755 2_755
C30 C30 C33 147.1(13) 2_755 .
C31 C30 C33 19.0(11) 2_755 .
C30 C30 C31 31.3(14) 2_755 .
C31 C30 C31 102.2(17) 2_755 .
C33 C30 C31 120.3(9) . .
C30 C30 N7 100.5(7) 2_755 .
C31 C30 N7 128.5(14) 2_755 .
C33 C30 N7 110.4(11) . .
C31 C30 N7 129.2(13) . .
C30 C30 N7 58.1(5) 2_755 2_755
C31 C30 N7 162(2) 2_755 2_755
C33 C30 N7 150.3(10) . 2_755
C31 C30 N7 88.1(11) . 2_755
N7 C30 N7 42.4(8) . 2_755
C30 C30 C33 22.7(10) 2_755 2_755
C31 C30 C33 109.9(11) 2_755 2_755
C33 C30 C33 128.3(10) . 2_755
C31 C30 C33 8.6(9) . 2_755
N7 C30 C33 121.2(9) . 2_755
N7 C30 C33 79.7(7) 2_755 2_755
C32 C34 N8 71(10) 2_755 .
C32 C34 C31 140(10) 2_755 2_755
N8 C34 C31 111.7(17) . 2_755
C32 C34 C33 139(10) 2_755 .
N8 C34 C33 135.5(19) . .
C31 C34 C33 24.0(7) 2_755 .
C32 C34 H34 55.4 2_755 .
N8 C34 H34 112.0 . .
C31 C34 H34 136.0 2_755 .
C33 C34 H34 112.5 . .
C31 C33 C30 31(2) 2_755 .
C31 C33 C34 77(3) 2_755 .
C30 C33 C34 107.1(13) . .
C31 C33 C32 78(2) 2_755 2_755
C30 C33 C32 108.0(11) . 2_755
C34 C33 C32 2.1(9) . 2_755
C31 C33 C30 21(3) 2_755 2_755
C30 C33 C30 10.2(5) . 2_755
C34 C33 C30 97.7(12) . 2_755
C32 C33 C30 98.5(11) 2_755 2_755
C31 C33 H33 154.3 2_755 .
C30 C33 H33 126.1 . .
C34 C33 H33 126.8 . .
C32 C33 H33 125.9 2_755 .
C30 C33 H33 135.3 2_755 .
C22 N4 C22 112(2) . 2_756
C22 N4 C23 7.6(14) . 2_756
C22 N4 C23 117.3(6) 2_756 2_756
C22 N4 C23 117.3(6) . .
C22 N4 C23 7.6(14) 2_756 .
C23 N4 C23 123.4(16) 2_756 .
C22 N4 Mn1 124.2(10) . 1_565
C22 N4 Mn1 124.2(10) 2_756 1_565
C23 N4 Mn1 118.3(8) 2_756 1_565
C23 N4 Mn1 118.3(8) . 1_565
C23 C22 N4 99(7) 2_756 .
C23 C22 C24 106(7) 2_756 2_756
N4 C22 C24 135.3(19) . 2_756
C23 C22 C21 128(8) 2_756 .
N4 C22 C21 118.9(17) . .
C24 C22 C21 22.0(8) 2_756 .
C23 C22 H22 38.0 2_756 .
N4 C22 H22 119.6 . .
C24 C22 H22 102.9 2_756 .
C21 C22 H22 121.5 . .
C27 C27 C26 127.6(16) 2_755 2_755
C27 C27 C26 29.1(10) 2_755 .
C26 C27 C26 104.5(16) 2_755 .
C27 C27 C28 143.2(8) 2_755 .
C26 C27 C28 15.7(12) 2_755 .
C26 C27 C28 118.6(7) . .
C27 C27 N6 96.9(5) 2_755 .
C26 C27 N6 131.4(11) 2_755 .
C26 C27 N6 123.6(9) . .
C28 C27 N6 117.8(8) . .
C27 C27 N6 59.3(4) 2_755 2_755
C26 C27 N6 160.6(14) 2_755 2_755
C26 C27 N6 86.9(8) . 2_755
C28 C27 N6 153.3(8) . 2_755
N6 C27 N6 37.6(7) . 2_755
C27 C27 C28 24.8(5) 2_755 2_755
C26 C27 C28 107.5(10) 2_755 2_755
C26 C27 C28 4.4(8) . 2_755
C28 C27 C28 122.0(9) . 2_755
N6 C27 C28 120.1(6) . 2_755
N6 C27 C28 83.1(5) 2_755 2_755
C29 C25 C28 118(6) 2_755 2_755
C29 C25 N5 96(6) 2_755 .
C28 C25 N5 143.9(18) 2_755 .
C29 C25 C26 144(6) 2_755 .
C28 C25 C26 26.2(5) 2_755 .
N5 C25 C26 118.5(16) . .
C29 C25 H25 26.6 2_755 .
C28 C25 H25 95.0 2_755 .
N5 C25 H25 120.6 . .
C26 C25 H25 120.9 . .
C28 C26 C27 143(3) 2_755 2_755
C28 C26 C27 166(3) 2_755 .
C27 C26 C27 23.3(8) 2_755 .
C28 C26 C25 66.9(19) 2_755 .
C27 C26 C25 145.1(15) 2_755 .
C27 C26 C25 124.9(13) . .
C28 C26 C29 62(2) 2_755 2_755
C27 C26 C29 149.1(14) 2_755 2_755
C27 C26 C29 129.7(11) . 2_755
C25 C26 C29 5.0(12) . 2_755
C28 C26 C26 160.1(19) 2_755 2_755
C27 C26 C26 48.2(10) 2_755 2_755
C27 C26 C26 27.3(7) . 2_755
C25 C26 C26 97.9(9) . 2_755
C29 C26 C26 102.5(7) 2_755 2_755
C28 C26 H26 51.5 2_755 .
C27 C26 H26 96.1 2_755 .
C27 C26 H26 117.5 . .
C25 C26 H26 117.6 . .
C29 C26 H26 112.8 2_755 .
C26 C26 H26 144.3 2_755 .
C25 C29 N5 74(6) 2_755 .
C25 C29 C28 54(6) 2_755 .
N5 C29 C28 126.5(17) . .
C25 C29 C26 31(5) 2_755 2_755
N5 C29 C26 104.1(14) . 2_755
C28 C29 C26 22.7(6) . 2_755
C25 C29 H29 164.0 2_755 .
N5 C29 H29 116.3 . .
C28 C29 H29 117.2 . .
C26 C29 H29 139.5 2_755 .
C26 C28 C25 87(2) 2_755 2_755
C26 C28 C27 21.7(19) 2_755 .
C25 C28 C27 106.6(11) 2_755 .
C26 C28 C29 95(2) 2_755 .
C25 C28 C29 8.5(16) 2_755 .
C27 C28 C29 114.8(12) . .
C26 C28 C27 9.9(18) 2_755 2_755
C25 C28 C27 95.3(10) 2_755 2_755
C27 C28 C27 12.0(4) . 2_755
C29 C28 C27 103.6(11) . 2_755
C26 C28 H28 141.1 2_755 .
C25 C28 H28 130.7 2_755 .
C27 C28 H28 122.7 . .
C29 C28 H28 122.5 . .
C27 C28 H28 133.8 2_755 .
C24 C21 C20 116(3) 2_756 2_756
C24 C21 C20 141(3) 2_756 .
C20 C21 C20 25.0(7) 2_756 .
C24 C21 C22 77(3) 2_756 .
C20 C21 C22 130.8(17) 2_756 .
C20 C21 C22 124.6(13) . .
C24 C21 C23 72(3) 2_756 2_756
C20 C21 C23 131.7(16) 2_756 2_756
C20 C21 C23 128.2(11) . 2_756
C22 C21 C23 5.4(8) . 2_756
C24 C21 C21 134(3) 2_756 2_756
C20 C21 C21 40.8(10) 2_756 2_756
C20 C21 C21 31.2(8) . 2_756
C22 C21 C21 94.7(9) . 2_756
C23 C21 C21 97.7(7) 2_756 2_756
C24 C21 H21 54.2 2_756 .
C20 C21 H21 104.5 2_756 .
C20 C21 H21 116.4 . .
C22 C21 H21 119.0 . .
C23 C21 H21 115.2 2_756 .
C21 C21 H21 144.9 2_756 .
C20 C20 C21 105(3) 2_756 2_756
C20 C20 C21 50(3) 2_756 .
C21 C20 C21 108.1(15) 2_756 .
C20 C20 C24 125(3) 2_756 .
C21 C20 C24 20.4(7) 2_756 .
C21 C20 C24 119.9(8) . .
C20 C20 N3 98.9(6) 2_756 .
C21 C20 N3 118.7(17) 2_756 .
C21 C20 N3 129.9(13) . .
C24 C20 N3 110.2(12) . .
C20 C20 N3 60.5(6) 2_756 2_756
C21 C20 N3 136.8(17) 2_756 2_756
C21 C20 N3 92.7(10) . 2_756
C24 C20 N3 142.1(11) . 2_756
N3 C20 N3 40.3(7) . 2_756
C20 C20 C24 39(2) 2_756 2_756
C21 C20 C24 108.9(8) 2_756 2_756
C21 C20 C24 10.9(7) . 2_756
C24 C20 C24 123.9(11) . 2_756
N3 C20 C24 124.2(10) . 2_756
N3 C20 C24 85.0(8) 2_756 2_756
C21 C24 C20 44(3) 2_756 .
C21 C24 C22 81(3) 2_756 2_756
C20 C24 C22 108.5(11) . 2_756
C21 C24 C23 88(3) 2_756 .
C20 C24 C23 113.4(11) . .
C22 C24 C23 6.9(12) 2_756 .
C21 C24 C20 28(2) 2_756 2_756
C20 C24 C20 15.5(6) . 2_756
C22 C24 C20 99.2(10) 2_756 2_756
C23 C24 C20 105.1(10) . 2_756
C21 C24 H24 134.4 2_756 .
C20 C24 H24 122.8 . .
C22 C24 H24 128.6 2_756 .
C23 C24 H24 123.8 . .
C20 C24 H24 129.6 2_756 .
C22 C23 N4 73(7) 2_756 .
C22 C23 C24 67(8) 2_756 .
N4 C23 C24 125.9(14) . .
C22 C23 C21 46(8) 2_756 2_756
N4 C23 C21 108.7(13) . 2_756
C24 C23 C21 20.5(6) . 2_756
C22 C23 H23 140.1 2_756 .
N4 C23 H23 116.0 . .
C24 C23 H23 118.1 . .
C21 C23 H23 133.9 2_756 .

loop_
_geom_bond_atom_site_label_1
_geom_bond_atom_site_label_2
_geom_bond_distance
_geom_bond_site_symmetry_2
Mn1 O1 2.145(2) .
Mn1 O1 2.145(2) 2_756
Mn1 O3 2.2606(19) .
Mn1 O3 2.2606(19) 2_756
Mn1 N1 2.268(4) .
Mn1 N4 2.283(4) 1_545
O1 C1 1.267(4) .
N1 C15 1.318(14) .
N1 C15 1.318(15) 2_756
N1 C19 1.372(13) 2_756
N1 C19 1.372(13) .
C1 O2 1.236(4) .
C1 C2 1.505(4) .
Mn2 O4 2.166(2) 2_755
Mn2 O4 2.166(2) .
Mn2 O5 2.180(2) .
Mn2 O5 2.180(2) 2_755
Mn2 N8 2.285(5) 1_545
Mn2 N5 2.302(5) .
C2 C7 1.391(4) .
C2 C3 1.394(5) .
N5 C25 1.331(14) 2_755
N5 C25 1.331(14) .
N5 C29 1.374(15) .
N5 C29 1.374(15) 2_755
N6 N7 0.678(8) 2_755
N6 N6 1.02(2) 2_755
N6 N7 1.232(7) .
N6 C27 1.445(10) .
N6 C27 1.668(10) 2_755
O3 C14 1.255(3) .
C3 C4 1.379(6) .
C3 H3 0.9500 .
N7 N6 0.678(8) 2_755
N7 N7 1.14(2) 2_755
N7 C30 1.440(10) .
N7 C30 1.667(12) 2_755
O4 C14 1.259(3) .
C4 C5 1.377(6) .
C4 H4 0.9500 .
N8 C32 1.337(13) .
N8 C32 1.337(13) 2_755
N8 C34 1.361(15) 2_755
N8 C34 1.361(15) .
N8 Mn2 2.285(5) 1_565
C5 C6 1.383(6) .
C5 H5 0.9500 .
C6 C7 1.401(5) .
C6 H6 0.9500 .
C7 C8 1.482(5) .
C8 C13 1.387(4) .
C8 C9 1.402(5) .
C9 C10 1.381(6) .
C9 H9 0.9500 .
C10 C11 1.385(6) .
C10 H10 0.9500 .
C11 C12 1.376(5) .
C11 H11 0.9500 .
C12 C13 1.394(4) .
C12 H12 0.9500 .
C13 C14 1.509(4) .
C15 C19 0.31(4) 2_756
C15 C18 1.24(3) 2_756
C15 C16 1.362(15) .
C15 H15 0.9598 .
C16 C18 0.542(15) 2_756
C16 C17 1.07(2) 2_756
C16 C17 1.376(15) .
C16 C19 1.60(3) 2_756
C16 H16 0.9600 .
C17 C17 0.668(13) 2_756
C17 C16 1.07(2) 2_756
C17 C18 1.373(14) .
C17 N2 1.455(9) .
C17 N2 1.670(10) 2_756
C17 C18 1.821(17) 2_756
N3 N2 0.655(7) 2_756
N3 N3 1.066(18) 2_756
N3 N2 1.228(6) .
N3 C20 1.428(11) .
N3 C20 1.621(12) 2_756
N2 N3 0.655(7) 2_756
N2 N2 1.012(19) 2_756
N2 C17 1.670(10) 2_756
C18 C16 0.542(15) 2_756
C18 C15 1.24(3) 2_756
C18 C19 1.390(14) .
C18 C17 1.821(17) 2_756
C18 H18 0.9600 .
C19 C15 0.31(4) 2_756
C19 C16 1.60(3) 2_756
C19 H19 0.9599 .
C32 C34 0.08(3) 2_755
C32 C31 1.430(16) .
C32 C33 1.44(2) 2_755
C32 H32 0.9602 .
C31 C33 0.572(16) 2_755
C31 C30 0.91(2) 2_755
C31 C34 1.37(3) 2_755
C31 C30 1.383(15) .
C31 C31 1.81(2) 2_755
C31 H31 0.9601 .
C30 C30 0.62(2) 2_755
C30 C31 0.91(2) 2_755
C30 C33 1.352(14) .
C30 N7 1.667(12) 2_755
C30 C33 1.90(2) 2_755
C34 C32 0.08(3) 2_755
C34 C31 1.37(3) 2_755
C34 C33 1.376(15) .
C34 H34 0.9600 .
C33 C31 0.572(16) 2_755
C33 C32 1.44(2) 2_755
C33 C30 1.90(2) 2_755
C33 H33 0.9601 .
N4 C22 1.309(15) .
N4 C22 1.309(15) 2_756
N4 C23 1.350(10) 2_756
N4 C23 1.350(10) .
N4 Mn1 2.283(4) 1_565
C22 C23 0.18(3) 2_756
C22 C24 1.38(3) 2_756
C22 C21 1.396(16) .
C22 H22 0.9601 .
C27 C27 0.677(13) 2_755
C27 C26 0.834(12) 2_755
C27 C26 1.357(11) .
C27 C28 1.370(10) .
C27 N6 1.668(10) 2_755
C27 C28 1.954(11) 2_755
C25 C29 0.23(4) 2_755
C25 C28 1.27(2) 2_755
C25 C26 1.380(16) .
C25 H25 0.9600 .
C26 C28 0.610(10) 2_755
C26 C27 0.834(12) 2_755
C26 C29 1.58(3) 2_755
C26 C26 1.762(19) 2_755
C26 H26 0.9601 .
C29 C25 0.23(4) 2_755
C29 C28 1.396(14) .
C29 C26 1.58(3) 2_755
C29 H29 0.9601 .
C28 C26 0.610(10) 2_755
C28 C25 1.27(2) 2_755
C28 C27 1.954(11) 2_755
C28 H28 0.9601 .
C21 C24 0.530(17) 2_756
C21 C20 1.05(2) 2_756
C21 C20 1.32(2) .
C21 C23 1.51(3) 2_756
C21 C21 1.92(2) 2_756
C21 H21 0.9599 .
C20 C20 0.578(17) 2_756
C20 C21 1.05(2) 2_756
C20 C24 1.365(19) .
C20 N3 1.621(12) 2_756
C20 C24 1.764(18) 2_756
C24 C21 0.530(17) 2_756
C24 C22 1.38(3) 2_756
C24 C23 1.439(12) .
C24 C20 1.764(18) 2_756
C24 H24 0.9601 .
C23 C22 0.18(3) 2_756
C23 C21 1.51(3) 2_756
C23 H23 0.9600 .
